data_2023230
loop_
_publ_author_name
'Loukopoulos, Edward'
'Papatriantafyllopoulou, Constantina'
'Moushi, Eleni'
'Kitos, Alexandros A.'
'Tasiopoulos, Anastasios J.'
'Perlepes, Spyros P.'
'Nastopoulos, Vassilios'

_publ_section_title
;
 Solvatomorphism in a series of copper(II) complexes with the
 5-phenylimidazole/perchlorate system as ligands.
;
_journal_issue 'Pt 4'
_journal_name_full 'Acta crystallographica Section B, Structural science, crystal engineering and materials'
_journal_page_first 347
_journal_page_last 359
_journal_paper_doi 10.1107/S2052520624005948
_journal_volume 80
_journal_year 2024
_chemical_formula_moiety 'C36 H32 Cl2 Cu N8 O8, 2(C4 H8 O)'
_chemical_formula_sum 'C44 H48 Cl2 Cu N8 O10'
_chemical_formula_weight 983.34
_space_group_crystal_system monoclinic
_space_group_IT_number 14
_space_group_name_Hall '-P 2yn'
_space_group_name_H-M_alt 'P 1 21/n 1'
_atom_sites_solution_hydrogens mixed
_atom_sites_solution_primary direct
_atom_sites_solution_secondary difmap
_audit_creation_method SHELXL-2014/7
_cell_angle_alpha 90
_cell_angle_beta 107.509(6)
_cell_angle_gamma 90
_cell_formula_units_Z 2
_cell_length_a 9.0943(5)
_cell_length_b 25.0287(17)
_cell_length_c 10.0253(5)
_cell_measurement_reflns_used 3274
_cell_measurement_temperature 100(2)
_cell_measurement_theta_max 28.7900
_cell_measurement_theta_min 3.2230
_cell_volume 2176.2(2)
_computing_cell_refinement 'CrysAlisPro 1.171.38.43 (Rigaku OD, 2015)'
_computing_data_collection 'CrysAlisPro 1.171.38.43 (Rigaku OD, 2015)'
_computing_data_reduction 'CrysAlisPro 1.171.38.43 (Rigaku OD, 2015)'
_computing_molecular_graphics 'PLATON v.270519 (Spek, 2009); MERCURY v.2020.3.0 (Macrae et al., 2020)'
_computing_publication_material 'WINGX v.2018.3 (Farrugia, 2012); OLEX2 v.1.3.0 (Dolomanov et al., 2009)'
_computing_structure_refinement 'SHELXL-2014/7 (Sheldrick, 2015)'
_computing_structure_solution 'SHELXT-2018/2 (Sheldrick, 2015); SIR92 (Altomare et al., 1994)'
_diffrn_ambient_temperature 100(2)
_diffrn_detector_area_resol_mean 10.4223
_diffrn_measured_fraction_theta_full 0.995
_diffrn_measured_fraction_theta_max 0.995
_diffrn_measurement_device_type 'Oxford Diffraction SuperNova with Atlas CCD detector'
_diffrn_measurement_method '\w scans'
_diffrn_radiation_type MoK\a
_diffrn_radiation_wavelength 0.71073
_diffrn_reflns_av_R_equivalents 0.0894
_diffrn_reflns_av_unetI/netI 0.1087
_diffrn_reflns_Laue_measured_fraction_full 0.995
_diffrn_reflns_Laue_measured_fraction_max 0.995
_diffrn_reflns_limit_h_max 10
_diffrn_reflns_limit_h_min -8
_diffrn_reflns_limit_k_max 29
_diffrn_reflns_limit_k_min -28
_diffrn_reflns_limit_l_max 11
_diffrn_reflns_limit_l_min -11
_diffrn_reflns_number 8871
_diffrn_reflns_point_group_measured_fraction_full 0.995
_diffrn_reflns_point_group_measured_fraction_max 0.995
_diffrn_reflns_theta_full 24.999
_diffrn_reflns_theta_max 24.999
_diffrn_reflns_theta_min 2.857
_diffrn_source 'SuperNova (Mo) X-ray Source'
_exptl_absorpt_coefficient_mu 0.694
_exptl_absorpt_correction_T_max 1.000
_exptl_absorpt_correction_T_min 0.503
_exptl_absorpt_correction_type multi-scan
_exptl_absorpt_process_details
;
CrysAlisPro 1.171.38.43 (Rigaku Oxford Diffraction, 2015)
Empirical absorption correction using spherical harmonics,
 implemented in SCALE3 ABSPACK scaling algorithm.
;
_exptl_crystal_colour pink
_exptl_crystal_density_diffrn 1.501
_exptl_crystal_density_method 'not measured'
_exptl_crystal_description block
_exptl_crystal_F_000 1022
_exptl_crystal_size_max 0.23
_exptl_crystal_size_mid 0.13
_exptl_crystal_size_min 0.13
_refine_diff_density_max 0.866
_refine_diff_density_min -0.585
_refine_diff_density_rms 0.111
_refine_ls_extinction_method none
_refine_ls_goodness_of_fit_ref 1.175
_refine_ls_hydrogen_treatment mixed
_refine_ls_matrix_type full
_refine_ls_number_parameters 301
_refine_ls_number_reflns 3808
_refine_ls_number_restraints 3
_refine_ls_restrained_S_all 1.174
_refine_ls_R_factor_all 0.0981
_refine_ls_R_factor_gt 0.0621
_refine_ls_shift/su_max 0.000
_refine_ls_shift/su_mean 0.000
_refine_ls_structure_factor_coef Fsqd
_refine_ls_weighting_details 'w=1/[\s^2^(Fo^2^)+(0.0457P)^2^+4.9457P] where P=(Fo^2^+2Fc^2^)/3'
_refine_ls_weighting_scheme calc
_refine_ls_wR_factor_gt 0.1411
_refine_ls_wR_factor_ref 0.1568
_reflns_Friedel_coverage 0.000
_reflns_number_gt 2800
_reflns_number_total 3808
_reflns_threshold_expression 'I > 2\s(I)'
_cod_data_source_file aw5090sup1.cif
_cod_data_source_block 9
_cod_depositor_comments 'Adding full bibliography for 2023223--2023233.cif.'
_cod_original_sg_symbol_H-M 'P 21/n'
_cod_database_code 2023230
_cod_database_fobs_code 2023230
_shelx_shelxl_version_number 2014/7
_shelx_space_group_comment
;
The symmetry employed for this shelxl refinement is uniquely defined
by the following loop, which should always be used as a source of
symmetry information in preference to the above space-group names.
They are only intended as comments.
;
_shelx_estimated_absorpt_t_min 0.857
_shelx_estimated_absorpt_t_max 0.915

loop_
_space_group_symop_operation_xyz
'x, y, z'
'-x+1/2, y+1/2, -z+1/2'
'-x, -y, -z'
'x-1/2, -y-1/2, z-1/2'

loop_
_atom_site_label
_atom_site_type_symbol
_atom_site_fract_x
_atom_site_fract_y
_atom_site_fract_z
_atom_site_U_iso_or_equiv
_atom_site_adp_type
_atom_site_occupancy
_atom_site_site_symmetry_order
_atom_site_calc_flag
_atom_site_refinement_flags_posn
_atom_site_refinement_flags_adp
_atom_site_refinement_flags_occupancy
_atom_site_disorder_assembly
_atom_site_disorder_group
Cu Cu 1.0000 0.5000 1.0000 0.0174(2) Uani 1 2 d S . P . .
N1A N 0.7458(5) 0.53575(15) 0.5964(4) 0.0186(9) Uani 1 1 d D . . . .
H1A H 0.740(6) 0.539(2) 0.5106(17) 0.028 Uiso 1 1 d D U . . .
C2A C 0.8720(5) 0.52004(18) 0.6975(4) 0.0179(10) Uani 1 1 d . . . . .
H2A H 0.9649 0.5081 0.6824 0.021 Uiso 1 1 calc R U . . .
N3A N 0.8487(4) 0.52353(16) 0.8208(4) 0.0195(9) Uani 1 1 d . . . . .
C4A C 0.7009(5) 0.5419(2) 0.7973(4) 0.0207(10) Uani 1 1 d . . . . .
H4A H 0.6527 0.5483 0.8678 0.025 Uiso 1 1 calc R U . . .
C5A C 0.6333(5) 0.54968(18) 0.6568(4) 0.0171(10) Uani 1 1 d . . . . .
C6A C 0.4788(5) 0.56786(18) 0.5781(4) 0.0185(10) Uani 1 1 d . . . . .
C7A C 0.4401(6) 0.58266(19) 0.4375(5) 0.0229(11) Uani 1 1 d . . . . .
H7A H 0.5151 0.5802 0.3892 0.028 Uiso 1 1 calc R U . . .
C8A C 0.2937(6) 0.6009(2) 0.3680(5) 0.0273(12) Uani 1 1 d . . . . .
H8A H 0.2691 0.6105 0.2721 0.033 Uiso 1 1 calc R U . . .
C9A C 0.1826(6) 0.6055(2) 0.4355(5) 0.0293(12) Uani 1 1 d . . . . .
H9A H 0.0829 0.6188 0.3876 0.035 Uiso 1 1 calc R U . . .
C10A C 0.2199(6) 0.5900(2) 0.5762(5) 0.0284(12) Uani 1 1 d . . . . .
H10A H 0.1442 0.5923 0.6238 0.034 Uiso 1 1 calc R U . . .
C11A C 0.3653(6) 0.5716(2) 0.6458(5) 0.0244(11) Uani 1 1 d . . . . .
H11A H 0.3889 0.5612 0.7411 0.029 Uiso 1 1 calc R U . . .
N1B N 1.3318(5) 0.61396(17) 1.0015(4) 0.0253(9) Uani 1 1 d D . . . .
H1B H 1.412(3) 0.6263(19) 0.985(4) 0.038 Uiso 1 1 d D U . . .
C2B C 1.2767(6) 0.5640(2) 0.9937(5) 0.0248(11) Uani 1 1 d . . . . .
H2B H 1.3346 0.5327 0.9901 0.030 Uiso 1 1 calc R U . . .
N3B N 1.1312(4) 0.56417(16) 0.9917(4) 0.0195(9) Uani 1 1 d . . . . .
C4B C 1.0908(6) 0.6171(2) 0.9955(5) 0.0253(11) Uani 1 1 d . . . . .
H4B H 0.9917 0.6297 0.9939 0.030 Uiso 1 1 calc R U . . .
C5B C 1.2149(6) 0.6485(2) 1.0020(4) 0.0229(11) Uani 1 1 d . . . . .
C6B C 1.2398(6) 0.7066(2) 1.0182(5) 0.0282(12) Uani 1 1 d . . . . .
C7B C 1.3821(7) 0.7275(2) 1.0918(5) 0.0351(13) Uani 1 1 d . . . . .
H7B H 1.4653 0.7041 1.1343 0.042 Uiso 1 1 calc R U . . .
C8B C 1.4040(9) 0.7825(2) 1.1038(6) 0.0477(17) Uani 1 1 d . . . . .
H8B H 1.5023 0.7965 1.1538 0.057 Uiso 1 1 calc R U . . .
C9B C 1.2840(10) 0.8168(3) 1.0438(7) 0.0534(19) Uani 1 1 d . . . . .
H9B H 1.2989 0.8544 1.0518 0.064 Uiso 1 1 calc R U . . .
C10B C 1.1424(9) 0.7961(3) 0.9722(7) 0.0528(18) Uani 1 1 d . . . . .
H10B H 1.0589 0.8195 0.9306 0.063 Uiso 1 1 calc R U . . .
C11B C 1.1206(8) 0.7412(2) 0.9602(6) 0.0405(14) Uani 1 1 d . . . . .
H11B H 1.0219 0.7274 0.9111 0.049 Uiso 1 1 calc R U . . .
Cl Cl 0.75166(13) 0.56940(5) 1.20112(10) 0.0192(3) Uani 1 1 d . . . . .
O1 O 0.8659(4) 0.56382(14) 1.1289(3) 0.0288(8) Uani 1 1 d . . . . .
O2 O 0.6111(4) 0.54488(16) 1.1206(4) 0.0381(10) Uani 1 1 d . . . . .
O3 O 0.7245(5) 0.62435(15) 1.2222(4) 0.0491(11) Uani 1 1 d . . . . .
O4 O 0.8078(4) 0.54341(17) 1.3339(3) 0.0403(10) Uani 1 1 d . . . . .
O5 O 0.5364(4) 0.66778(15) 0.8771(4) 0.0346(9) Uani 1 1 d . . . . .
C12 C 0.6895(7) 0.6889(2) 0.9068(6) 0.0423(15) Uani 1 1 d . . . . .
H12A H 0.7428 0.6734 0.8431 0.051 Uiso 1 1 calc R U . . .
H12B H 0.7507 0.6811 1.0045 0.051 Uiso 1 1 calc R U . . .
C13 C 0.6683(7) 0.7487(2) 0.8836(7) 0.0467(16) Uani 1 1 d . . . . .
H13A H 0.6803 0.7674 0.9732 0.056 Uiso 1 1 calc R U . . .
H13B H 0.7448 0.7631 0.8407 0.056 Uiso 1 1 calc R U . . .
C14 C 0.5069(7) 0.7555(2) 0.7865(6) 0.0394(14) Uani 1 1 d . . . . .
H14A H 0.5081 0.7726 0.6978 0.047 Uiso 1 1 calc R U . . .
H14B H 0.4437 0.7774 0.8305 0.047 Uiso 1 1 calc R U . . .
C15 C 0.4450(7) 0.6986(2) 0.7611(5) 0.0375(14) Uani 1 1 d . . . . .
H15A H 0.3349 0.6976 0.7570 0.045 Uiso 1 1 calc R U . . .
H15B H 0.4552 0.6846 0.6720 0.045 Uiso 1 1 calc R U . . .

loop_
_atom_site_aniso_label
_atom_site_aniso_U_11
_atom_site_aniso_U_22
_atom_site_aniso_U_33
_atom_site_aniso_U_23
_atom_site_aniso_U_13
_atom_site_aniso_U_12
Cu 0.0132(4) 0.0231(5) 0.0141(4) 0.0014(3) 0.0013(3) -0.0010(4)
N1A 0.023(2) 0.020(2) 0.0130(18) -0.0003(16) 0.0055(17) -0.0007(18)
C2A 0.018(3) 0.017(2) 0.018(2) 0.0013(19) 0.0029(19) 0.000(2)
N3A 0.015(2) 0.026(2) 0.0177(19) -0.0007(17) 0.0050(16) -0.0026(18)
C4A 0.019(3) 0.027(3) 0.017(2) 0.000(2) 0.0063(19) 0.001(2)
C5A 0.017(2) 0.016(2) 0.016(2) -0.0020(19) 0.0020(19) -0.002(2)
C6A 0.022(3) 0.012(2) 0.019(2) -0.0048(19) 0.003(2) -0.006(2)
C7A 0.026(3) 0.021(3) 0.019(2) 0.003(2) 0.003(2) -0.002(2)
C8A 0.032(3) 0.022(3) 0.021(2) 0.006(2) -0.002(2) -0.001(2)
C9A 0.022(3) 0.019(3) 0.038(3) 0.004(2) -0.006(2) 0.003(2)
C10A 0.020(3) 0.028(3) 0.036(3) -0.005(2) 0.006(2) -0.001(2)
C11A 0.024(3) 0.027(3) 0.021(2) -0.001(2) 0.004(2) -0.001(2)
N1B 0.022(2) 0.025(2) 0.032(2) 0.0012(19) 0.0117(19) -0.002(2)
C2B 0.023(3) 0.024(3) 0.030(3) -0.004(2) 0.011(2) -0.004(2)
N3B 0.018(2) 0.023(2) 0.0150(18) -0.0030(16) 0.0022(16) -0.0040(18)
C4B 0.023(3) 0.026(3) 0.027(2) 0.006(2) 0.008(2) 0.006(2)
C5B 0.026(3) 0.024(3) 0.017(2) 0.008(2) 0.005(2) 0.003(2)
C6B 0.037(3) 0.023(3) 0.027(3) 0.007(2) 0.013(2) 0.004(3)
C7B 0.043(4) 0.026(3) 0.040(3) 0.000(2) 0.017(3) -0.004(3)
C8B 0.069(5) 0.032(3) 0.049(4) -0.004(3) 0.028(3) -0.010(3)
C9B 0.088(6) 0.022(3) 0.060(4) 0.002(3) 0.038(4) 0.002(4)
C10B 0.070(5) 0.035(4) 0.060(4) 0.013(3) 0.029(4) 0.018(4)
C11B 0.048(4) 0.031(3) 0.046(3) 0.012(3) 0.020(3) 0.011(3)
Cl 0.0194(6) 0.0216(6) 0.0170(5) -0.0004(5) 0.0061(4) 0.0012(5)
O1 0.028(2) 0.040(2) 0.0213(17) -0.0002(15) 0.0128(15) 0.0006(17)
O2 0.019(2) 0.049(3) 0.042(2) -0.0154(19) 0.0034(17) -0.0015(19)
O3 0.064(3) 0.025(2) 0.068(3) -0.009(2) 0.036(2) 0.002(2)
O4 0.031(2) 0.068(3) 0.0244(18) 0.0216(19) 0.0124(16) 0.014(2)
O5 0.030(2) 0.033(2) 0.042(2) 0.0058(17) 0.0133(18) -0.0030(18)
C12 0.031(3) 0.043(4) 0.052(3) 0.003(3) 0.012(3) -0.006(3)
C13 0.040(4) 0.031(3) 0.071(4) 0.002(3) 0.020(3) -0.005(3)
C14 0.049(4) 0.032(3) 0.043(3) 0.005(3) 0.022(3) 0.006(3)
C15 0.041(4) 0.038(3) 0.035(3) 0.008(3) 0.014(3) 0.003(3)

loop_
_atom_type_symbol
_atom_type_description
_atom_type_scat_dispersion_real
_atom_type_scat_dispersion_imag
_atom_type_scat_source
C C 0.0033 0.0016 'International Tables Vol C Tables 4.2.6.8 and 6.1.1.4'
H H 0.0000 0.0000 'International Tables Vol C Tables 4.2.6.8 and 6.1.1.4'
N N 0.0061 0.0033 'International Tables Vol C Tables 4.2.6.8 and 6.1.1.4'
O O 0.0106 0.0060 'International Tables Vol C Tables 4.2.6.8 and 6.1.1.4'
Cl Cl 0.1484 0.1585 'International Tables Vol C Tables 4.2.6.8 and 6.1.1.4'
Cu Cu 0.3201 1.2651 'International Tables Vol C Tables 4.2.6.8 and 6.1.1.4'

loop_
_geom_angle_atom_site_label_1
_geom_angle_atom_site_label_2
_geom_angle_atom_site_label_3
_geom_angle
_geom_angle_site_symmetry_1
_geom_angle_site_symmetry_3
_geom_angle_publ_flag
N3A Cu N3A 180.0(2) . 3_767 ?
N3A Cu N3B 89.11(15) . . ?
N3A Cu N3B 90.89(15) 3_767 . ?
N3A Cu N3B 90.90(15) . 3_767 ?
N3A Cu N3B 89.10(15) 3_767 3_767 ?
N3B Cu N3B 180.0 . 3_767 ?
C2A N1A C5A 108.7(4) . . ?
C2A N1A H1A 125(4) . . ?
C5A N1A H1A 126(4) . . ?
N3A C2A N1A 110.3(4) . . ?
N3A C2A H2A 124.9 . . ?
N1A C2A H2A 124.9 . . ?
C2A N3A C4A 106.7(4) . . ?
C2A N3A Cu 124.3(3) . . ?
C4A N3A Cu 128.9(3) . . ?
C5A C4A N3A 109.7(4) . . ?
C5A C4A H4A 125.2 . . ?
N3A C4A H4A 125.2 . . ?
C4A C5A N1A 104.6(4) . . ?
C4A C5A C6A 131.3(4) . . ?
N1A C5A C6A 124.1(4) . . ?
C7A C6A C11A 118.3(5) . . ?
C7A C6A C5A 122.5(4) . . ?
C11A C6A C5A 119.3(4) . . ?
C8A C7A C6A 120.6(5) . . ?
C8A C7A H7A 119.7 . . ?
C6A C7A H7A 119.7 . . ?
C9A C8A C7A 121.1(5) . . ?
C9A C8A H8A 119.4 . . ?
C7A C8A H8A 119.4 . . ?
C8A C9A C10A 118.7(5) . . ?
C8A C9A H9A 120.7 . . ?
C10A C9A H9A 120.7 . . ?
C11A C10A C9A 120.4(5) . . ?
C11A C10A H10A 119.8 . . ?
C9A C10A H10A 119.8 . . ?
C10A C11A C6A 120.9(4) . . ?
C10A C11A H11A 119.5 . . ?
C6A C11A H11A 119.5 . . ?
C2B N1B C5B 108.2(4) . . ?
C2B N1B H1B 131(4) . . ?
C5B N1B H1B 119(3) . . ?
N3B C2B N1B 110.7(4) . . ?
N3B C2B H2B 124.7 . . ?
N1B C2B H2B 124.7 . . ?
C2B N3B C4B 106.2(4) . . ?
C2B N3B Cu 126.9(3) . . ?
C4B N3B Cu 126.7(3) . . ?
C5B C4B N3B 109.4(4) . . ?
C5B C4B H4B 125.3 . . ?
N3B C4B H4B 125.3 . . ?
C4B C5B N1B 105.6(4) . . ?
C4B C5B C6B 132.3(5) . . ?
N1B C5B C6B 122.0(4) . . ?
C11B C6B C7B 118.7(5) . . ?
C11B C6B C5B 120.0(5) . . ?
C7B C6B C5B 121.3(5) . . ?
C6B C7B C8B 120.5(6) . . ?
C6B C7B H7B 119.8 . . ?
C8B C7B H7B 119.8 . . ?
C9B C8B C7B 120.3(7) . . ?
C9B C8B H8B 119.8 . . ?
C7B C8B H8B 119.8 . . ?
C10B C9B C8B 119.3(6) . . ?
C10B C9B H9B 120.4 . . ?
C8B C9B H9B 120.4 . . ?
C9B C10B C11B 120.4(6) . . ?
C9B C10B H10B 119.8 . . ?
C11B C10B H10B 119.8 . . ?
C6B C11B C10B 120.9(6) . . ?
C6B C11B H11B 119.6 . . ?
C10B C11B H11B 119.6 . . ?
O3 Cl O2 109.5(3) . . ?
O3 Cl O4 109.3(3) . . ?
O2 Cl O4 109.8(2) . . ?
O3 Cl O1 110.6(2) . . ?
O2 Cl O1 109.4(2) . . ?
O4 Cl O1 108.3(2) . . ?
C12 O5 C15 105.0(4) . . ?
O5 C12 C13 105.2(5) . . ?
O5 C12 H12A 110.7 . . ?
C13 C12 H12A 110.7 . . ?
O5 C12 H12B 110.7 . . ?
C13 C12 H12B 110.7 . . ?
H12A C12 H12B 108.8 . . ?
C14 C13 C12 105.4(5) . . ?
C14 C13 H13A 110.7 . . ?
C12 C13 H13A 110.7 . . ?
C14 C13 H13B 110.7 . . ?
C12 C13 H13B 110.7 . . ?
H13A C13 H13B 108.8 . . ?
C13 C14 C15 104.0(5) . . ?
C13 C14 H14A 111.0 . . ?
C15 C14 H14A 111.0 . . ?
C13 C14 H14B 111.0 . . ?
C15 C14 H14B 111.0 . . ?
H14A C14 H14B 109.0 . . ?
O5 C15 C14 105.8(5) . . ?
O5 C15 H15A 110.6 . . ?
C14 C15 H15A 110.6 . . ?
O5 C15 H15B 110.6 . . ?
C14 C15 H15B 110.6 . . ?
H15A C15 H15B 108.7 . . ?

loop_
_geom_bond_atom_site_label_1
_geom_bond_atom_site_label_2
_geom_bond_distance
_geom_bond_site_symmetry_2
_geom_bond_publ_flag
Cu N3A 1.995(4) . ?
Cu N3A 1.995(4) 3_767 ?
Cu N3B 2.018(4) . ?
Cu N3B 2.018(4) 3_767 ?
N1A C2A 1.341(6) . ?
N1A C5A 1.381(6) . ?
N1A H1A 0.848(10) . ?
C2A N3A 1.319(5) . ?
C2A H2A 0.9500 . ?
N3A C4A 1.372(6) . ?
C4A C5A 1.371(6) . ?
C4A H4A 0.9500 . ?
C5A C6A 1.461(7) . ?
C6A C7A 1.396(6) . ?
C6A C11A 1.398(7) . ?
C7A C8A 1.382(7) . ?
C7A H7A 0.9500 . ?
C8A C9A 1.379(7) . ?
C8A H8A 0.9500 . ?
C9A C10A 1.402(7) . ?
C9A H9A 0.9500 . ?
C10A C11A 1.376(7) . ?
C10A H10A 0.9500 . ?
C11A H11A 0.9500 . ?
N1B C2B 1.341(6) . ?
N1B C5B 1.372(6) . ?
N1B H1B 0.858(10) . ?
C2B N3B 1.317(6) . ?
C2B H2B 0.9500 . ?
N3B C4B 1.379(6) . ?
C4B C5B 1.361(7) . ?
C4B H4B 0.9500 . ?
C5B C6B 1.473(7) . ?
C6B C11B 1.372(8) . ?
C6B C7B 1.385(8) . ?
C7B C8B 1.390(8) . ?
C7B H7B 0.9500 . ?
C8B C9B 1.377(9) . ?
C8B H8B 0.9500 . ?
C9B C10B 1.373(10) . ?
C9B H9B 0.9500 . ?
C10B C11B 1.389(8) . ?
C10B H10B 0.9500 . ?
C11B H11B 0.9500 . ?
Cl O3 1.424(4) . ?
Cl O2 1.429(4) . ?
Cl O4 1.430(3) . ?
Cl O1 1.440(3) . ?
O5 C12 1.435(7) . ?
O5 C15 1.435(6) . ?
C12 C13 1.517(8) . ?
C12 H12A 0.9900 . ?
C12 H12B 0.9900 . ?
C13 C14 1.507(8) . ?
C13 H13A 0.9900 . ?
C13 H13B 0.9900 . ?
C14 C15 1.523(8) . ?
C14 H14A 0.9900 . ?
C14 H14B 0.9900 . ?
C15 H15A 0.9900 . ?
C15 H15B 0.9900 . ?
